data_2311462
loop_
_publ_author_name
'Lemmerer, Andreas'
'Motlaung, Xolani'

_publ_section_title
;
 Stoichiometric and polymorphic salts of hexa-methyl-ene-tetra-minium and
 2-chloro-4-nitro-benzoate.
;
_journal_issue 'Pt 11'
_journal_name_full 'Acta crystallographica. Section E, Crystallographic communications'
_journal_page_first 1630
_journal_page_last 1635
_journal_paper_doi 10.1107/S2056989017014359
_journal_volume 73
_journal_year 2017
_chemical_formula_iupac 'C6 H13 N4 +, C14 H7 Cl2 N2 O8 -'
_chemical_formula_moiety 'C6 H13 N4 +, H(C7 H3.50 Cl N O4)2 -'
_chemical_formula_sum 'C20 H20 Cl2 N6 O8'
_chemical_formula_weight 543.32
_chemical_name_systematic
;
Hexamethylenetetraminium hydrogen bis(2-chloro-4-nitro-benzoate)
;
_space_group_IT_number 62
_space_group_name_Hall '-P 2ac 2n'
_space_group_name_H-M_alt 'P n m a'
_symmetry_cell_setting orthorhombic
_symmetry_space_group_name_Hall '-P 2ac 2n'
_symmetry_space_group_name_H-M 'P n m a'
_atom_sites_solution_hydrogens mixed
_audit_conform_dict_name cif_core.dic
_audit_conform_dict_version 2.4.3
_audit_creation_method 'WinGX routine CIF_UPDATE'
_cell_angle_alpha 90
_cell_angle_beta 90
_cell_angle_gamma 90
_cell_formula_units_Z 4
_cell_length_a 8.2777(2)
_cell_length_b 19.7942(5)
_cell_length_c 13.5331(4)
_cell_measurement_reflns_used 7712
_cell_measurement_temperature 173(2)
_cell_measurement_theta_max 28.31
_cell_measurement_theta_min 2.88
_cell_volume 2217.40(10)
_computing_cell_refinement
;
SAINT-Plus (Bruker, 2016)
;
_computing_data_collection
;
APEX3 (Bruker, 2016)
;
_computing_data_reduction
;
SAINT-Plus and XPREP (Bruker 2016)
;
_computing_molecular_graphics
;
Ortep-III for Windows (Farrugia, 2012) and DIAMOND (Brandenburg &
Berndt,
1999)
;
_computing_publication_material
;
WinGX publication routines (Farrugia, 2012)
;
_computing_structure_refinement
;
<i>SHELXL2017/1</i> (Sheldrick, 2015)
;
_computing_structure_solution
;
SHELXS97 (Sheldrick, 2015)
;
_diffrn_ambient_temperature 173(2)
_diffrn_measured_fraction_theta_full 0.999
_diffrn_measured_fraction_theta_max 0.999
_diffrn_measurement_device_type 'Bruker D8 Venture Photon CCD area detector'
_diffrn_measurement_method '\w scans'
_diffrn_radiation_monochromator graphite
_diffrn_radiation_type MoK\a
_diffrn_radiation_wavelength 0.71073
_diffrn_reflns_av_R_equivalents 0.037
_diffrn_reflns_limit_h_max 10
_diffrn_reflns_limit_h_min -9
_diffrn_reflns_limit_k_max 26
_diffrn_reflns_limit_k_min -26
_diffrn_reflns_limit_l_max 17
_diffrn_reflns_limit_l_min -15
_diffrn_reflns_number 20018
_diffrn_reflns_theta_full 25.242
_diffrn_reflns_theta_max 27.993
_diffrn_reflns_theta_min 1.823
_diffrn_standards_number 0
_exptl_absorpt_coefficient_mu 0.356
_exptl_absorpt_correction_T_max 0.9539
_exptl_absorpt_correction_T_min 0.8869
_exptl_absorpt_correction_type integration
_exptl_absorpt_process_details
;
(XPREP; Bruker, 2016)
;
_exptl_crystal_colour yellow
_exptl_crystal_density_diffrn 1.627
_exptl_crystal_density_method 'not measured'
_exptl_crystal_description block
_exptl_crystal_F_000 1120
_exptl_crystal_size_max 0.49
_exptl_crystal_size_mid 0.22
_exptl_crystal_size_min 0.17
_refine_diff_density_max 0.273
_refine_diff_density_min -0.228
_refine_ls_extinction_method none
_refine_ls_goodness_of_fit_ref 1.057
_refine_ls_hydrogen_treatment mixed
_refine_ls_matrix_type full
_refine_ls_number_constraints 0
_refine_ls_number_parameters 173
_refine_ls_number_reflns 2749
_refine_ls_number_restraints 0
_refine_ls_restrained_S_all 1.057
_refine_ls_R_factor_all 0.0389
_refine_ls_R_factor_gt 0.0305
_refine_ls_shift/su_max 0.001
_refine_ls_shift/su_mean 0
_refine_ls_structure_factor_coef Fsqd
_refine_ls_weighting_details 'w=1/[\s^2^(Fo^2^)+(0.0459P)^2^+0.3817P] where P=(Fo^2^+2Fc^2^)/3'
_refine_ls_weighting_scheme calc
_refine_ls_wR_factor_gt 0.0796
_refine_ls_wR_factor_ref 0.0841
_reflns_number_gt 2269
_reflns_number_total 2749
_reflns_threshold_expression 'I > 2\s(I)'
_cod_data_source_file eb2001sup1.cif
_cod_data_source_block II
_cod_database_code 2311462
_shelx_estimated_absorpt_t_min 0.845
_shelx_estimated_absorpt_t_max 0.942

loop_
_symmetry_equiv_pos_as_xyz
'x, y, z'
'-x+1/2, -y, z+1/2'
'-x, y+1/2, -z'
'x+1/2, -y+1/2, -z+1/2'
'-x, -y, -z'
'x-1/2, y, -z-1/2'
'x, -y-1/2, z'
'-x-1/2, y-1/2, z-1/2'

loop_
_atom_site_type_symbol
_atom_site_label
_atom_site_fract_x
_atom_site_fract_y
_atom_site_fract_z
_atom_site_U_iso_or_equiv
_atom_site_adp_type
_atom_site_calc_flag
_atom_site_occupancy
C C1 0.5362(2) 0.25 0.60139(15) 0.0293(4) Uani d 1
H H1A 0.602402 0.209478 0.615413 0.035 Uiso calc 0.5
H H1B 0.602403 0.290522 0.615413 0.035 Uiso calc 0.5
C C2 0.29732(18) 0.31010(6) 0.64113(11) 0.0316(3) Uani d 1
H H2A 0.201625 0.3107 0.684998 0.038 Uiso calc 1
H H2B 0.361744 0.351156 0.655045 0.038 Uiso calc 1
C C3 0.38433(16) 0.31232(7) 0.47447(11) 0.0302(3) Uani d 1
H H3A 0.449124 0.353372 0.487692 0.036 Uiso calc 1
H H3B 0.350359 0.313181 0.404342 0.036 Uiso calc 1
C C4 0.1490(2) 0.25 0.51788(16) 0.0317(4) Uani d 1
H H4A 0.051092 0.249999 0.559915 0.038 Uiso calc 1
H H4B 0.113777 0.25 0.447969 0.038 Uiso calc 1
N N1 0.48529(18) 0.25 0.49400(12) 0.0266(3) Uani d 1
N N2 0.3952(2) 0.25 0.66325(12) 0.0298(3) Uani d 1
N N3 0.24353(13) 0.31154(5) 0.53769(9) 0.0284(2) Uani d 1
H H1 0.575(3) 0.25 0.4540(19) 0.050(7) Uiso d 1
C C5 0.91417(14) 0.41404(6) 0.36290(9) 0.0225(2) Uani d 1
C C6 0.84727(14) 0.47610(6) 0.38838(9) 0.0224(3) Uani d 1
C C7 0.93805(15) 0.53490(6) 0.38801(9) 0.0236(3) Uani d 1
H H7 0.890704 0.577243 0.403921 0.028 Uiso calc 1
C C8 1.09962(15) 0.52991(6) 0.36376(9) 0.0240(3) Uani d 1
C C9 1.17365(15) 0.46922(6) 0.34177(9) 0.0259(3) Uani d 1
H H9 1.286207 0.46701 0.328452 0.031 Uiso calc 1
C C10 1.07902(15) 0.41200(6) 0.33976(9) 0.0254(3) Uani d 1
H H10 1.126815 0.370043 0.322226 0.03 Uiso calc 1
C C11 0.82257(15) 0.34800(6) 0.36070(10) 0.0263(3) Uani d 1
N N4 1.19475(14) 0.59237(5) 0.35791(8) 0.0290(2) Uani d 1
O O1 0.85862(14) 0.31125(5) 0.28588(7) 0.0377(3) Uani d 1
H H2 0.83408 0.270874 0.297686 0.057 Uiso calc 0.5
O O2 0.72967(12) 0.33353(5) 0.42674(8) 0.0413(3) Uani d 1
O O3 1.33995(11) 0.58735(5) 0.34060(9) 0.0404(3) Uani d 1
O O4 1.12464(12) 0.64612(5) 0.36731(9) 0.0407(3) Uani d 1
Cl Cl1 0.64344(4) 0.48455(2) 0.41656(3) 0.03169(11) Uani d 1

loop_
_atom_site_aniso_label
_atom_site_aniso_U_11
_atom_site_aniso_U_22
_atom_site_aniso_U_33
_atom_site_aniso_U_12
_atom_site_aniso_U_13
_atom_site_aniso_U_23
C1 0.0282(9) 0.0237(8) 0.0360(10) 0 -0.0040(8) 0
C2 0.0363(7) 0.0243(6) 0.0343(7) 0.0015(5) 0.0073(6) -0.0047(5)
C3 0.0284(7) 0.0277(6) 0.0344(7) 0.0016(5) 0.0039(5) 0.0090(5)
C4 0.0231(9) 0.0317(9) 0.0404(11) 0 0.0011(8) 0
N1 0.0220(7) 0.0262(7) 0.0316(8) 0 0.0065(6) 0
N2 0.0383(9) 0.0237(7) 0.0276(8) 0 0.0015(7) 0
N3 0.0249(5) 0.0251(5) 0.0351(6) 0.0026(4) 0.0046(5) 0.0028(4)
C5 0.0238(6) 0.0242(6) 0.0194(5) 0.0018(5) 0.0011(5) 0.0031(5)
C6 0.0199(6) 0.0278(6) 0.0196(6) 0.0041(5) 0.0017(4) 0.0025(5)
C7 0.0265(6) 0.0238(6) 0.0207(6) 0.0049(5) -0.0003(5) 0.0013(5)
C8 0.0261(6) 0.0253(6) 0.0207(6) -0.0015(5) 0.0003(5) 0.0021(5)
C9 0.0216(6) 0.0316(6) 0.0244(6) 0.0032(5) 0.0035(5) 0.0023(5)
C10 0.0261(6) 0.0237(6) 0.0262(6) 0.0065(5) 0.0041(5) 0.0015(5)
C11 0.0265(6) 0.0243(6) 0.0281(7) 0.0030(5) -0.0003(5) 0.0030(5)
N4 0.0302(6) 0.0292(6) 0.0277(6) -0.0029(5) 0.0015(5) 0.0026(4)
O1 0.0618(7) 0.0215(5) 0.0299(5) -0.0019(4) 0.0082(5) 0.0000(4)
O2 0.0399(6) 0.0337(5) 0.0503(7) -0.0100(5) 0.0201(5) -0.0041(5)
O3 0.0273(5) 0.0398(6) 0.0541(7) -0.0066(4) 0.0075(4) 0.0006(5)
O4 0.0406(6) 0.0248(5) 0.0566(7) -0.0009(4) 0.0045(5) -0.0009(5)
Cl1 0.02016(16) 0.03606(19) 0.0388(2) 0.00424(12) 0.00556(12) -0.00421(14)

loop_
_atom_type_symbol
_atom_type_description
_atom_type_scat_dispersion_real
_atom_type_scat_dispersion_imag
_atom_type_scat_source
C C 0.0033 0.0016 'International Tables Vol C Tables 4.2.6.8 and 6.1.1.4'
H H 0 0 'International Tables Vol C Tables 4.2.6.8 and 6.1.1.4'
N N 0.0061 0.0033 'International Tables Vol C Tables 4.2.6.8 and 6.1.1.4'
O O 0.0106 0.006 'International Tables Vol C Tables 4.2.6.8 and 6.1.1.4'
Cl Cl 0.1484 0.1585 'International Tables Vol C Tables 4.2.6.8 and 6.1.1.4'

loop_
_geom_angle_atom_site_label_1
_geom_angle_atom_site_label_2
_geom_angle_atom_site_label_3
_geom_angle_site_symmetry_1
_geom_angle_site_symmetry_3
_geom_angle
N2 C1 N1 . . 109.51(14)
N2 C1 H1A . . 109.8
N1 C1 H1A . . 109.8
N2 C1 H1B . . 109.8
N1 C1 H1B . . 109.8
H1A C1 H1B . . 108.2
N3 C2 N2 . . 112.13(11)
N3 C2 H2A . . 109.2
N2 C2 H2A . . 109.2
N3 C2 H2B . . 109.2
N2 C2 H2B . . 109.2
H2A C2 H2B . . 107.9
N3 C3 N1 . . 109.46(11)
N3 C3 H3A . . 109.8
N1 C3 H3A . . 109.8
N3 C3 H3B . . 109.8
N1 C3 H3B . . 109.8
H3A C3 H3B . . 108.2
N3 C4 N3 7_565 . 111.64(14)
N3 C4 H4A 7_565 . 109.3
N3 C4 H4A . . 109.3
N3 C4 H4B 7_565 . 109.3
N3 C4 H4B . . 109.3
H4A C4 H4B . . 108
C1 N1 C3 . . 108.75(10)
C1 N1 C3 . 7_565 108.75(10)
C3 N1 C3 . 7_565 109.21(14)
C1 N1 H1 . . 110.0(16)
C3 N1 H1 . . 110.1(8)
C3 N1 H1 7_565 . 110.1(8)
C1 N2 C2 . . 109.21(10)
C1 N2 C2 . 7_565 109.21(10)
C2 N2 C2 . 7_565 108.03(15)
C3 N3 C2 . . 108.64(11)
C3 N3 C4 . . 109.24(12)
C2 N3 C4 . . 108.57(12)
C6 C5 C10 . . 117.96(11)
C6 C5 C11 . . 124.68(10)
C10 C5 C11 . . 117.34(11)
C7 C6 C5 . . 121.67(11)
C7 C6 Cl1 . . 116.53(9)
C5 C6 Cl1 . . 121.73(9)
C8 C7 C6 . . 117.79(11)
C8 C7 H7 . . 121.1
C6 C7 H7 . . 121.1
C7 C8 C9 . . 122.90(12)
C7 C8 N4 . . 118.18(11)
C9 C8 N4 . . 118.88(11)
C10 C9 C8 . . 117.86(11)
C10 C9 H9 . . 121.1
C8 C9 H9 . . 121.1
C9 C10 C5 . . 121.73(11)
C9 C10 H10 . . 119.1
C5 C10 H10 . . 119.1
O2 C11 O1 . . 126.54(12)
O2 C11 C5 . . 120.51(12)
O1 C11 C5 . . 112.92(11)
O4 N4 O3 . . 123.81(11)
O4 N4 C8 . . 118.31(10)
O3 N4 C8 . . 117.83(11)
C11 O1 H2 . . 109.5

loop_
_geom_bond_atom_site_label_1
_geom_bond_atom_site_label_2
_geom_bond_site_symmetry_2
_geom_bond_distance
C1 N2 . 1.436(2)
C1 N1 . 1.513(2)
C1 H1A . 0.99
C1 H1B . 0.99
C2 N3 . 1.4693(19)
C2 N2 . 1.4703(16)
C2 H2A . 0.99
C2 H2B . 0.99
C3 N3 . 1.4460(16)
C3 N1 . 1.5132(15)
C3 H3A . 0.99
C3 H3B . 0.99
C4 N3 7_565 1.4725(14)
C4 N3 . 1.4725(14)
C4 H4A . 0.99
C4 H4B . 0.99
N1 H1 . 0.92(3)
C5 C6 . 1.3909(17)
C5 C10 . 1.4006(17)
C5 C11 . 1.5115(17)
C6 C7 . 1.3854(17)
C6 Cl1 . 1.7378(12)
C7 C8 . 1.3806(17)
C7 H7 . 0.95
C8 C9 . 1.3811(17)
C8 N4 . 1.4679(16)
C9 C10 . 1.3775(18)
C9 H9 . 0.95
C10 H10 . 0.95
C11 O2 . 1.2133(16)
C11 O1 . 1.2820(16)
N4 O4 . 1.2185(14)
N4 O3 . 1.2286(14)
O1 H2 . 0.84

loop_
_geom_hbond_atom_site_label_D
_geom_hbond_atom_site_label_H
_geom_hbond_atom_site_label_A
_geom_hbond_distance_DH
_geom_hbond_distance_HA
_geom_hbond_distance_DA
_geom_hbond_angle_DHA
_geom_hbond_publ_flag
N1 H1 O2 0.92(3) 2.123(17) 2.7667(15) 126.1(8) yes

loop_
_geom_torsion_atom_site_label_1
_geom_torsion_atom_site_label_2
_geom_torsion_atom_site_label_3
_geom_torsion_atom_site_label_4
_geom_torsion_site_symmetry_1
_geom_torsion_site_symmetry_4
_geom_torsion
N2 C1 N1 C3 . . 59.41(9)
N2 C1 N1 C3 . 7_565 -59.42(9)
N3 C3 N1 C1 . . -59.65(14)
N3 C3 N1 C3 . 7_565 58.89(18)
N1 C1 N2 C2 . . -58.97(10)
N1 C1 N2 C2 . 7_565 58.97(10)
N3 C2 N2 C1 . . 60.31(15)
N3 C2 N2 C2 . 7_565 -58.36(18)
N1 C3 N3 C2 . . 59.30(14)
N1 C3 N3 C4 . . -58.98(15)
N2 C2 N3 C3 . . -60.24(14)
N2 C2 N3 C4 . . 58.46(15)
N3 C4 N3 C3 7_565 . 60.40(19)
N3 C4 N3 C2 7_565 . -57.92(18)
C10 C5 C6 C7 . . 2.13(18)
C11 C5 C6 C7 . . -179.43(11)
C10 C5 C6 Cl1 . . 179.00(9)
C11 C5 C6 Cl1 . . -2.56(18)
C5 C6 C7 C8 . . -1.59(18)
Cl1 C6 C7 C8 . . -178.61(9)
C6 C7 C8 C9 . . -1.09(19)
C6 C7 C8 N4 . . 176.73(11)
C7 C8 C9 C10 . . 3.08(19)
N4 C8 C9 C10 . . -174.73(11)
C8 C9 C10 C5 . . -2.47(19)
C6 C5 C10 C9 . . -0.04(19)
C11 C5 C10 C9 . . -178.59(11)
C6 C5 C11 O2 . . -43.34(19)
C10 C5 C11 O2 . . 135.11(14)
C6 C5 C11 O1 . . 138.58(13)
C10 C5 C11 O1 . . -42.97(16)
C7 C8 N4 O4 . . -5.45(18)
C9 C8 N4 O4 . . 172.47(12)
C7 C8 N4 O3 . . 176.84(12)
C9 C8 N4 O3 . . -5.24(18)
